data_7010792
loop_
_publ_author_name
'Alan Hazell'
'Christine J. McKenzie'
'Lars Preuss Nielsen'
'Siegfried Schindler'
'Markus Weitzer'

_publ_section_title
;
 Mononuclear non-heme iron(III) peroxide complexes: syntheses,
 characterisation, mass spectrometric and kinetic studies
;
_journal_issue 3
_journal_name_full 'J. Chem. Soc., Dalton Trans.'
_journal_page_first 310
_journal_page_last 317
_journal_paper_doi 10.1039/b103844n
_journal_year 2002
_chemical_formula_moiety 'C22 H27 Cl Fe N5 O, F6 P'
_chemical_formula_sum 'C22 H27 Cl F6 Fe N5 O P'
_chemical_formula_weight 613.78
_chemical_name_common '[Fetpenol](PF6)'
_chemical_name_systematic
;                                  
[Fetpenol](PF6)                 
;
_space_group_IT_number 43
_symmetry_cell_setting orthorhombic
_symmetry_space_group_name_Hall 'F 2 -2d'
_symmetry_space_group_name_H-M 'F d d 2'
_atom_type_scat_source IntTabIV
_cell_angle_alpha 90.0
_cell_angle_beta 90.0
_cell_angle_gamma 90.0
_cell_formula_units_Z 16
_cell_length_a 21.345(1)
_cell_length_b 53.473(3)
_cell_length_c 9.0756(5)
_cell_measurement_reflns_used 6648
_cell_measurement_temperature 120
_cell_measurement_theta_max 28.6
_cell_measurement_theta_min 2.1
_cell_volume 10358.7(9)
_computing_cell_refinement 'SAINT (Siemens, 1995)'
_computing_data_collection 'SMART (Siemens, 1995)'
_computing_data_reduction 'SAINT (Siemens, 1995)'
_computing_molecular_graphics
;                                  
ORTEP-III (Burnett & Johnson, 1996), KRYSTAL                    
;
_computing_publication_material KRYSTAL
_computing_structure_refinement 'modified ORFLS(1962), KRYSTAL'
_computing_structure_solution
;                                  
SIR97 (Cascarano et al., 1996) KRYSTAL                           
;
_diffrn_ambient_temperature 120
_diffrn_measurement_device 'Siemens SMART CCD diffractometer'
_diffrn_measurement_method
;
\w rotation scans with narrow frames
;
_diffrn_radiation_monochromator graphite
_diffrn_radiation_source 'x-ray tube'
_diffrn_radiation_type 'Mo K\a'
_diffrn_radiation_wavelength 0.71073
_diffrn_reflns_av_R_equivalents 0.0395
_diffrn_reflns_limit_h_max 26
_diffrn_reflns_limit_h_min -27
_diffrn_reflns_limit_k_max 65
_diffrn_reflns_limit_k_min -41
_diffrn_reflns_limit_l_max 9
_diffrn_reflns_limit_l_min -11
_diffrn_reflns_number 16435
_diffrn_reflns_reduction_process 16435
_diffrn_reflns_theta_max 28.6
_diffrn_reflns_theta_min 2.1
_diffrn_standards_decay_% 0
_exptl_absorpt_coefficient_mu 0.813
_exptl_absorpt_correction_T_max 0.911
_exptl_absorpt_correction_T_min 0.735
_exptl_absorpt_correction_type integration
_exptl_absorpt_process_details 'XPREP, Siemens 1995'
_exptl_crystal_colour yellow
_exptl_crystal_density_diffrn 1.574
_exptl_crystal_density_meas ?
_exptl_crystal_density_method .
_exptl_crystal_description plate
_exptl_crystal_F_000 5024
_exptl_crystal_size_max 0.36
_exptl_crystal_size_mid 0.28
_exptl_crystal_size_min 0.12
_refine_diff_density_max 0.60(8)
_refine_diff_density_min -0.48(8)
_refine_ls_abs_structure_details
;                                  
refine Rogers factor               
;
_refine_ls_abs_structure_Rogers 0.88(2)
_refine_ls_goodness_of_fit_ref 1.121
_refine_ls_hydrogen_treatment mixed
_refine_ls_matrix_type full
_refine_ls_number_constraints 0
_refine_ls_number_parameters 338
_refine_ls_number_reflns 5399
_refine_ls_number_restraints 0
_refine_ls_R_factor_gt 0.027
_refine_ls_shift/su_max 0.0028
_refine_ls_shift/su_mean 0.0002
_refine_ls_structure_factor_coef F
_refine_ls_weighting_details
;                                  
w =  1/{[\s~cs~(F^2^)+B+(1+A)F^2^]^1/2^-|F|}^2^                          
A = 0.03, B =  0.2
;
_refine_ls_weighting_scheme calc
_refine_ls_wR_factor_ref 0.037
_reflns_number_gt 5399
_reflns_number_total 5618
_reflns_threshold_expression I>2\s(I)
_cod_data_source_file b103844n.txt
_cod_data_source_block Fetpenol
_cod_depositor_comments
;
The following automatic conversions were performed:

'_atom_site_thermal_displace_type' tag value 'Uij' was replaced with
'Uani' value 37 times.

Automatic conversion script
Id: cif_fix_values 1646 2011-03-28 12:23:43Z adriana 

The following automatic conversions were performed:
data name '_geom_bond_atom_site_label_D' replaced with
'_geom_hbond_atom_site_label_D' as specified in the replacement file
'/home/antanas/src/cod-tools/trunk/data/replacement-values/replacement_tags.lst'.

data
name '_geom_bond_atom_site_label_H' replaced with
'_geom_hbond_atom_site_label_H' as specified in the replacement file
'/home/antanas/src/cod-tools/trunk/data/replacement-values/replacement_tags.lst'.

data
name '_geom_contact_atom_site_label_a' replaced with
'_geom_hbond_atom_site_label_A' as specified in the replacement file
'/home/antanas/src/cod-tools/trunk/data/replacement-values/replacement_tags.lst'.

data
name '_geom_bond_distance_DH' replaced with '_geom_hbond_distance_DH'
as specified in the replacement file
'/home/antanas/src/cod-tools/trunk/data/replacement-values/replacement_tags.lst'.

data
name '_geom_contact_distance_HA' replaced with
'_geom_hbond_distance_HA' as specified in the replacement file
'/home/antanas/src/cod-tools/trunk/data/replacement-values/replacement_tags.lst'.

data
name '_geom_contact_distance_DA' replaced with
'_geom_hbond_distance_DA' as specified in the replacement file
'/home/antanas/src/cod-tools/trunk/data/replacement-values/replacement_tags.lst'.

data
name '_geom_angle_DHA' replaced with '_geom_hbond_angle_DHA' as
specified in the replacement file
'/home/antanas/src/cod-tools/trunk/data/replacement-values/replacement_tags.lst'.

data
name '_geom_contact_site_symmetry_A' replaced with
'_geom_hbond_site_symmetry_A' as specified in the replacement file
'/home/antanas/src/cod-tools/trunk/data/replacement-values/replacement_tags.lst'.

Automatic conversion script
Id: cif_correct_tags 5005 2017-03-03 11:38:54Z antanas 
;
_cod_original_cell_volume 10359(1)
_cod_original_sg_symbol_H-M Fdd2
_cod_original_formula_sum 'C22 H27 Cl1 F6 Fe N5 O P'
_cod_database_code 7010792

loop_
_symmetry_equiv_pos_as_xyz
+x,+y,+z
-x,-y,+z
1/4+x,1/4-y,1/4+z
1/4-x,1/4+y,1/4+z
+x,1/2+y,1/2+z
-x,1/2-y,1/2+z
1/4+x,3/4-y,3/4+z
1/4-x,3/4+y,3/4+z
1/2+x,+y,1/2+z
1/2-x,-y,1/2+z
3/4+x,1/4-y,3/4+z
3/4-x,1/4+y,3/4+z
1/2+x,1/2+y,+z
1/2-x,1/2-y,+z
3/4+x,3/4-y,1/4+z
3/4-x,3/4+y,1/4+z

loop_
_atom_site_aniso_label
_atom_site_aniso_U_11
_atom_site_aniso_U_22
_atom_site_aniso_U_33
_atom_site_aniso_U_12
_atom_site_aniso_U_13
_atom_site_aniso_U_23
Fe 0.0156(1) 0.0123(1) 0.0121(1) -0.0015(1) -0.0002(1) 0.0004(1)
Cl 0.0243(2) 0.0191(3) 0.0135(2) -0.0028(2) -0.0007(2) 0.0036(2)
N1 0.018(1) 0.012(1) 0.017(1) 0.000(1) -0.001(1) 0.000(1)
C2 0.022(1) 0.018(1) 0.015(1) -0.002(1) 0.001(1) 0.003(1)
C3 0.018(1) 0.016(1) 0.018(1) -0.003(1) 0.003(1) 0.003(1)
N4 0.018(1) 0.012(1) 0.013(1) 0.000(1) 0.001(1) 0.000(1)
N11 0.019(1) 0.016(1) 0.018(1) -0.003(1) -0.003(1) -0.003(1)
C12 0.021(1) 0.022(1) 0.021(1) -0.005(1) -0.002(1) -0.002(1)
C13 0.022(1) 0.033(1) 0.024(1) -0.004(1) 0.002(1) -0.011(1)
C14 0.024(1) 0.029(1) 0.034(1) 0.008(1) -0.001(1) -0.013(1)
C15 0.028(1) 0.019(1) 0.028(1) 0.004(1) -0.004(1) -0.007(1)
C16 0.022(1) 0.016(1) 0.019(1) -0.001(1) -0.002(1) -0.005(1)
C17 0.023(1) 0.013(1) 0.022(1) -0.001(1) -0.004(1) 0.000(1)
N21 0.018(1) 0.015(1) 0.014(1) -0.002(1) -0.001(1) 0.001(1)
C22 0.018(1) 0.016(1) 0.021(1) 0.000(1) 0.002(1) 0.003(1)
C23 0.018(1) 0.016(1) 0.028(1) -0.001(1) 0.003(1) -0.002(1)
C24 0.018(1) 0.022(1) 0.024(1) -0.002(1) 0.003(1) -0.008(1)
C25 0.016(1) 0.025(1) 0.014(1) 0.000(1) 0.002(1) -0.001(1)
C26 0.014(1) 0.017(1) 0.014(1) -0.001(1) 0.001(1) 0.000(1)
C27 0.021(1) 0.018(1) 0.015(1) 0.000(1) -0.003(1) 0.001(1)
N31 0.018(1) 0.016(1) 0.017(1) -0.001(1) -0.001(1) -0.003(1)
C32 0.021(1) 0.021(1) 0.022(1) 0.001(1) 0.001(1) -0.003(1)
C33 0.028(1) 0.019(1) 0.020(1) 0.002(1) 0.002(1) -0.004(1)
C34 0.031(1) 0.018(1) 0.020(1) -0.006(1) -0.002(1) -0.003(1)
C35 0.022(1) 0.019(1) 0.018(1) -0.004(1) -0.001(1) -0.002(1)
C36 0.019(1) 0.013(1) 0.016(1) 0.000(1) 0.001(1) 0.000(1)
C37 0.018(1) 0.020(1) 0.017(1) -0.001(1) -0.001(1) -0.002(1)
C41 0.018(1) 0.021(1) 0.015(1) 0.001(1) 0.002(1) -0.004(1)
C42 0.019(1) 0.017(1) 0.020(1) 0.001(1) 0.003(1) -0.003(1)
O1 0.028(1) 0.018(1) 0.030(1) 0.002(1) 0.008(1) -0.005(1)
P1 0.0190(2) 0.0130(2) 0.0182(3) -0.0024(2) 0.0007(2) -0.0029(2)
F1 0.047(1) 0.020(1) 0.052(1) 0.009(1) 0.000(1) 0.009(1)
F2 0.042(1) 0.038(1) 0.038(1) -0.022(1) -0.003(1) -0.013(1)
F3 0.040(1) 0.048(1) 0.028(1) 0.005(1) 0.015(1) 0.005(1)
F4 0.031(1) 0.028(1) 0.031(1) 0.008(1) -0.002(1) 0.004(1)
F5 0.041(1) 0.027(1) 0.040(1) -0.007(1) -0.017(1) -0.009(1)
F6 0.030(1) 0.035(1) 0.034(1) -0.002(1) 0.013(1) -0.003(1)

loop_
_atom_site_label
_atom_site_type_symbol
_atom_site_fract_x
_atom_site_fract_y
_atom_site_fract_z
_atom_site_U_iso_or_equiv
_atom_site_thermal_displace_type
Fe Fe 0.61819(1) 0.538743(5) 0.11950 0.0133(1) Uani
Cl Cl 0.60643(3) 0.508663(10) 0.30827(6) 0.0190(2) Uani
N1 N 0.61183(8) 0.56129(3) -0.0902(2) 0.016(1) Uani
C2 C 0.67570(10) 0.56644(4) -0.1475(2) 0.018(1) Uani
C3 C 0.72178(10) 0.56894(4) -0.0211(2) 0.017(1) Uani
N4 N 0.72114(8) 0.54673(3) 0.0775(2) 0.014(1) Uani
N11 N 0.52544(8) 0.55554(3) 0.1198(2) 0.018(1) Uani
C12 C 0.47644(10) 0.54817(4) 0.2018(3) 0.021(1) Uani
C13 C 0.42174(11) 0.56177(5) 0.2127(3) 0.026(1) Uani
C14 C 0.41725(11) 0.58407(5) 0.1345(3) 0.029(1) Uani
C15 C 0.46726(11) 0.59171(4) 0.0468(3) 0.025(1) Uani
C16 C 0.52055(10) 0.57702(4) 0.0427(3) 0.019(1) Uani
C17 C 0.57715(10) 0.58423(4) -0.0479(3) 0.019(1) Uani
N21 N 0.60509(8) 0.51066(3) -0.0567(2) 0.016(1) Uani
C22 C 0.61172(10) 0.48570(4) -0.0420(3) 0.018(1) Uani
C23 C 0.60074(10) 0.46902(4) -0.1555(3) 0.021(1) Uani
C24 C 0.58329(10) 0.47822(4) -0.2923(3) 0.021(1) Uani
C25 C 0.57704(10) 0.50410(4) -0.3095(2) 0.018(1) Uani
C26 C 0.58758(9) 0.51942(4) -0.1894(2) 0.015(1) Uani
C27 C 0.57505(10) 0.54711(4) -0.2000(2) 0.018(1) Uani
N31 N 0.64491(8) 0.56836(3) 0.2829(2) 0.017(1) Uani
C32 C 0.60549(9) 0.58192(4) 0.3670(3) 0.021(1) Uani
C33 C 0.62574(11) 0.59851(4) 0.4736(3) 0.022(1) Uani
C34 C 0.68945(11) 0.60172(4) 0.4935(3) 0.023(1) Uani
C35 C 0.73060(10) 0.58782(4) 0.4088(2) 0.020(1) Uani
C36 C 0.70697(10) 0.57108(4) 0.3065(2) 0.016(1) Uani
C37 C 0.74947(10) 0.55399(4) 0.2199(2) 0.018(1) Uani
C41 C 0.75755(10) 0.52599(4) 0.0092(2) 0.018(1) Uani
C42 C 0.75953(9) 0.50247(4) 0.1032(3) 0.018(1) Uani
O1 O 0.77474(8) 0.48100(3) 0.0180(2) 0.025(1) Uani
P1 P 0.66902(2) 0.650559(9) -0.13990(7) 0.0168(3) Uani
F1 F 0.70362(7) 0.62684(3) -0.0702(2) 0.040(1) Uani
F2 F 0.62408(7) 0.63254(3) -0.2315(2) 0.039(1) Uani
F3 F 0.62029(7) 0.65036(3) -0.0055(2) 0.039(1) Uani
F4 F 0.63386(7) 0.67437(3) -0.2082(2) 0.030(1) Uani
F5 F 0.71413(7) 0.66876(3) -0.0495(2) 0.036(1) Uani
F6 F 0.71757(7) 0.65081(3) -0.2742(2) 0.033(1) Uani
HO H 0.807(1) 0.4819(5) -0.023(4) 0.030(8) Uiso
H2a H 0.67513 0.58156 -0.2024 0.022 Uiso
H2b H 0.68840 0.55306 -0.2095 0.022 Uiso
H3a H 0.71114 0.58333 0.0350 0.021 Uiso
H3b H 0.76273 0.57088 -0.0605 0.021 Uiso
H12 H 0.47959 0.53289 0.2547 0.026 Uiso
H13 H 0.38800 0.55607 0.2721 0.031 Uiso
H14 H 0.38042 0.59398 0.1408 0.035 Uiso
H15 H 0.46482 0.60672 -0.0089 0.030 Uiso
H17a H 0.56396 0.59282 -0.1341 0.023 Uiso
H17b H 0.60366 0.59481 0.0086 0.023 Uiso
H22 H 0.62457 0.47928 0.0508 0.022 Uiso
H23 H 0.60508 0.45153 -0.1399 0.025 Uiso
H24 H 0.57575 0.46720 -0.3725 0.026 Uiso
H25 H 0.56575 0.51103 -0.4022 0.022 Uiso
H27a H 0.58601 0.55272 -0.2959 0.022 Uiso
H27b H 0.53173 0.55004 -0.1833 0.022 Uiso
H32 H 0.56169 0.57998 0.3523 0.025 Uiso
H33 H 0.59649 0.60752 0.5320 0.027 Uiso
H34 H 0.70474 0.61330 0.5643 0.028 Uiso
H35 H 0.77455 0.58974 0.4207 0.024 Uiso
H37a H 0.78791 0.56239 0.2016 0.022 Uiso
H37b H 0.75723 0.53934 0.2762 0.022 Uiso
H41a H 0.79928 0.53157 -0.0063 0.022 Uiso
H41b H 0.73893 0.52195 -0.0829 0.022 Uiso
H42a H 0.71963 0.50005 0.1474 0.022 Uiso
H42b H 0.79025 0.50452 0.1780 0.022 Uiso

loop_
_geom_angle_atom_site_label_1
_geom_angle_atom_site_label_2
_geom_angle_atom_site_label_3
_geom_angle
_geom_angle_publ_flag
Cl Fe N1 165.57(5) yes
Cl Fe N4 110.64(5) yes
Cl Fe N11 100.56(5) yes
Cl Fe N21 92.78(5) yes
Cl Fe N31 91.62(5) yes
N1 Fe N4 79.40(6) yes
N1 Fe N11 74.09(7) yes
N1 Fe N21 75.25(6) yes
N1 Fe N31 101.28(7) yes
N4 Fe N11 143.50(6) yes
N4 Fe N21 97.39(6) yes
N4 Fe N31 74.47(6) yes
N11 Fe N21 99.58(7) yes
N11 Fe N31 86.50(6) yes
N21 Fe N31 171.71(7) yes
Fe N1 C2 109.8(1) no
Fe N1 C17 104.7(1) no
Fe N1 C27 109.0(1) no
Fe N4 C3 105.1(1) no
Fe N4 C37 107.3(1) no
Fe N11 C12 126.1(1) no
Fe N11 C16 114.9(1) no
Fe N21 C22 126.0(2) no
Fe N21 C26 116.5(1) no
Fe N31 C32 126.5(1) no
Fe N31 C36 115.5(1) no
C17 N1 C27 109.5(2) no
C2 N1 C27 110.3(2) no
C2 N1 C17 113.3(2) no
N1 C2 C3 110.3(2) no
C2 C3 N4 112.2(2) no
C3 N4 C37 108.2(2) no
C37 N4 C41 110.2(2) no
C3 N4 C41 109.9(2) no
C12 N11 C16 118.5(2) no
N11 C12 C13 123.0(2) no
C12 C13 C14 118.3(2) no
C13 C14 C15 119.4(2) no
C14 C15 C16 118.6(2) no
N11 C16 C15 122.2(2) no
N11 C16 C17 116.0(2) no
C15 C16 C17 121.8(2) no
N1 C17 C16 109.2(2) no
C22 N21 C26 117.5(2) no
N21 C22 C23 123.2(2) no
C22 C23 C24 118.9(2) no
C23 C24 C25 118.4(2) no
C24 C25 C26 118.9(2) no
N21 C26 C25 123.0(2) no
N21 C26 C27 116.6(2) no
C25 C26 C27 120.2(2) no
N1 C27 C26 111.5(2) no
C32 N31 C36 117.7(2) no
N31 C32 C33 123.1(2) no
C32 C33 C34 118.6(2) no
C33 C34 C35 119.0(2) no
C34 C35 C36 119.2(2) no
N31 C36 C35 122.2(2) no
N31 C36 C37 116.3(2) no
C35 C36 C37 121.5(2) no
N4 C37 C36 111.6(2) no
N4 C41 C42 113.4(2) no
C41 C42 O1 111.6(2) no
F1 P1 F2 90.28(9) no
F1 P1 F3 89.61(9) no
F1 P1 F4 179.4(1) no
F1 P1 F5 90.09(9) no
F1 P1 F6 90.52(9) no
F2 P1 F3 90.14(9) no
F2 P1 F4 89.82(9) no
F2 P1 F5 179.5(2) no
F2 P1 F6 89.86(9) no
F3 P1 F4 89.75(8) no
F3 P1 F5 90.24(9) no
F3 P1 F6 179.9(6) no
F4 P1 F5 89.82(9) no
F4 P1 F6 90.12(9) no
F5 P1 F6 89.75(9) no
H2a C2 H2b 109.5 no
N1 C2 H2a 109.3 no
C3 C2 H2a 109.3 no
N1 C2 H2b 109.3 no
C3 C2 H2b 109.3 no
H3a C3 H3b 109.5 no
N4 C3 H3a 108.8 no
C2 C3 H3a 108.8 no
N4 C3 H3b 108.8 no
C2 C3 H3b 108.8 no
N11 C12 H12 118.5 no
C13 C12 H12 118.5 no
C12 C13 H13 120.9 no
C14 C13 H13 120.9 no
C13 C14 H14 120.3 no
C15 C14 H14 120.3 no
C16 C15 H15 120.7 no
C14 C15 H15 120.7 no
H17a C17 H17b 109.5 no
N1 C17 H17a 109.5 no
C16 C17 H17a 109.5 no
N1 C17 H17b 109.5 no
C16 C17 H17b 109.5 no
N21 C22 H22 118.4 no
C23 C22 H22 118.4 no
C22 C23 H23 120.5 no
C24 C23 H23 120.5 no
C23 C24 H24 120.8 no
C25 C24 H24 120.8 no
C26 C25 H25 120.6 no
C24 C25 H25 120.6 no
H27a C27 H27b 109.5 no
N1 C27 H27a 109.0 no
C26 C27 H27a 109.0 no
N1 C27 H27b 109.0 no
C26 C27 H27b 109.0 no
N31 C32 H32 118.4 no
C33 C32 H32 118.4 no
C32 C33 H33 120.7 no
C34 C33 H33 120.7 no
C33 C34 H34 120.5 no
C35 C34 H34 120.5 no
C34 C35 H35 120.4 no
C36 C35 H35 120.4 no
H37a C37 H37b 109.5 no
N4 C37 H37a 108.9 no
C36 C37 H37a 108.9 no
N4 C37 H37b 108.9 no
C36 C37 H37b 108.9 no
H41a C41 H41b 109.5 no
N4 C41 H41a 108.5 no
C42 C41 H41a 108.5 no
N4 C41 H41b 108.5 no
C42 C41 H41b 108.5 no
H42a C42 H42b 109.5 no
O1 C42 H42a 108.9 no
C41 C42 H42a 108.9 no
O1 C42 H42b 108.9 no
C41 C42 H42b 108.9 no
C42 O1 HO 114(2) no

loop_
_geom_bond_atom_site_label_1
_geom_bond_atom_site_label_2
_geom_bond_distance
_geom_bond_publ_flag
Fe Cl 2.363(1) yes
Fe N1 2.257(2) yes
Fe N4 2.271(2) yes
Fe N11 2.174(2) yes
Fe N21 2.212(2) yes
Fe N31 2.243(2) yes
N1 C27 1.478(3) no
N1 C17 1.484(3) no
N1 C2 1.485(3) no
C2 C3 1.517(3) no
C3 N4 1.487(2) no
N4 C37 1.479(3) no
N4 C41 1.489(3) no
N11 C12 1.342(3) no
N11 C16 1.350(3) no
C12 C13 1.379(3) no
C13 C14 1.391(4) no
C14 C15 1.393(4) no
C15 C16 1.383(3) no
C16 C17 1.511(3) no
N21 C26 1.345(3) no
N21 C22 1.349(3) no
C22 C23 1.382(3) no
C23 C24 1.387(3) no
C24 C25 1.399(3) no
C25 C26 1.382(3) no
C26 C27 1.508(3) no
N31 C32 1.347(3) no
N31 C36 1.350(3) no
C32 C33 1.382(3) no
C33 C34 1.383(3) no
C34 C35 1.384(3) no
C35 C36 1.385(3) no
C36 C37 1.508(3) no
C41 C42 1.521(3) no
C42 O1 1.422(2) no
P1 F1 1.598(1) no
P1 F2 1.594(2) no
P1 F4 1.603(2) no
P1 F3 1.603(2) no
P1 F5 1.596(2) no
P1 F6 1.600(2) no
C2 H2a 0.950 no
C2 H2b 0.950 no
C3 H3a 0.950 no
C3 H3b 0.950 no
C12 H12 0.950 no
C13 H13 0.950 no
C14 H14 0.950 no
C15 H15 0.950 no
C17 H17a 0.950 no
C17 H17b 0.950 no
C22 H22 0.950 no
C23 H23 0.950 no
C24 H24 0.950 no
C25 H25 0.950 no
C27 H27a 0.950 no
C27 H27b 0.950 no
C32 H32 0.950 no
C33 H33 0.950 no
C34 H34 0.950 no
C35 H35 0.950 no
C37 H37a 0.950 no
C37 H37b 0.950 no
C41 H41a 0.950 no
C41 H41b 0.950 no
C42 H42a 0.950 no
C42 H42b 0.950 no
O1 HO 0.79(3) no

loop_
_geom_hbond_atom_site_label_D
_geom_hbond_atom_site_label_H
_geom_hbond_atom_site_label_A
_geom_hbond_distance_DH
_geom_hbond_distance_HA
_geom_hbond_distance_DA
_geom_hbond_angle_DHA
_geom_hbond_site_symmetry_A
O1 HO Cl 0.79(3) 2.45(3) 3.219(2) 166(3) 10_664

loop_
_geom_torsion_atom_site_label_1
_geom_torsion_atom_site_label_2
_geom_torsion_atom_site_label_3
_geom_torsion_atom_site_label_4
_geom_torsion
_geom_torsion_publ_flag
Fe N1 C2 C3 -32.1(2) yes
N1 C2 C3 N4 55.0(2) yes
C2 C3 N4 Fe -46.5(2) yes
C3 N4 Fe N1 21.1(1) yes
C3 C2 N1 C17 84.5(2) yes
C3 C2 N1 C27 -152.4(2) yes
C2 C3 N4 C37 -160.9(2) yes
C2 C3 N4 C41 78.7(2) yes
